data_7044001
loop_
_publ_author_name
'Craze, Alexander R.'
'Huang, Xin-Da'
'Etchells, Isaac'
'Zheng, Li-Min'
'Bhadbhade, Mohan'
'Marjo, Christopher'
'Clegg, Jack Kay'
'Moore, Evan G.'
'Avdeev, Maxim'
'Lindoy, Leonard F.'
'Li, Feng'

_publ_section_title
;
 Synthesis and Characterisation of New Tripodal Lanthanide Complexes and
 Investigation of Their Optical and Magnetic Properties
;
_journal_name_full 'Dalton Trans.'
_journal_paper_doi 10.1039/C7DT02556D
_journal_year 2017
_chemical_formula_moiety 'C39 H54 Dy1 N7 O3, 3(H2 O)'
_chemical_formula_sum 'C39 H60 Dy N7 O6'
_chemical_formula_weight 885.4463
_space_group_crystal_system trigonal
_space_group_IT_number 165
_space_group_name_Hall '-P 3 2"c'
_space_group_name_H-M_alt 'P -3 c 1'
_symmetry_space_group_name_Hall '-P 3 2"c'
_symmetry_space_group_name_H-M 'P -3 c 1'
_atom_sites_solution_hydrogens geom
_atom_sites_solution_primary dual
_audit_creation_date 2017-08-07
_audit_creation_method
;
Olex2 1.2
(compiled 2017.07.20 svn.r3457 for OlexSys, GUI svn.r5370)
;
_audit_update_record
;
2017-08-18 deposited with the CCDC.
2017-08-21 downloaded from the CCDC.
;
_cell_angle_alpha 90
_cell_angle_beta 90
_cell_angle_gamma 120
_cell_formula_units_Z 4
_cell_length_a 12.3876(10)
_cell_length_b 12.3876(10)
_cell_length_c 31.693(3)
_cell_measurement_reflns_used 9805
_cell_measurement_temperature 150.02
_cell_measurement_theta_max 27.189
_cell_measurement_theta_min 1.285
_cell_volume 4211.8(6)
_computing_cell_refinement 'SAINT v8.37A (Bruker, 2015)'
_computing_data_collection 'Apex II (Bruker, 2015)'
_computing_data_reduction 'SAINT v8.37A (Bruker, 2015)'
_computing_molecular_graphics 'Olex2 (Dolomanov et al., 2009)'
_computing_publication_material 'Olex2 (Dolomanov et al., 2009)'
_computing_structure_refinement 'ShelXL (Sheldrick, 2015)'
_computing_structure_solution 'ShelXT (Sheldrick, 2015)'
_diffrn_ambient_temperature 150.02
_diffrn_measured_fraction_theta_full 0.892
_diffrn_measured_fraction_theta_max 0.910
_diffrn_measurement_device_type 'Bruker APEX-II CCD'
_diffrn_measurement_method '\f and \w scans'
_diffrn_radiation_type MoK\a
_diffrn_radiation_wavelength 0.71073
_diffrn_reflns_av_R_equivalents 0.0603
_diffrn_reflns_av_unetI/netI 0.0313
_diffrn_reflns_Laue_measured_fraction_full 0.892
_diffrn_reflns_Laue_measured_fraction_max 0.910
_diffrn_reflns_limit_h_max 15
_diffrn_reflns_limit_h_min -15
_diffrn_reflns_limit_k_max 15
_diffrn_reflns_limit_k_min -15
_diffrn_reflns_limit_l_max 40
_diffrn_reflns_limit_l_min -40
_diffrn_reflns_number 50279
_diffrn_reflns_point_group_measured_fraction_full 0.892
_diffrn_reflns_point_group_measured_fraction_max 0.910
_diffrn_reflns_theta_full 25.242
_diffrn_reflns_theta_max 27.189
_diffrn_reflns_theta_min 1.285
_diffrn_standards_number 0
_exptl_absorpt_coefficient_mu 1.816
_exptl_absorpt_correction_T_max 0.7455
_exptl_absorpt_correction_T_min 0.6070
_exptl_absorpt_correction_type multi-scan
_exptl_absorpt_process_details
;
SADABS-2014/5 (Bruker,2014/5) was used for absorption correction.
wR2(int) was 0.1637 before and 0.0806 after correction.
The Ratio of minimum to maximum transmission is 0.8142.
The \l/2 correction factor is 0.00150.
;
_exptl_crystal_colour 'clear yellow'
_exptl_crystal_colour_lustre clear
_exptl_crystal_colour_primary yellow
_exptl_crystal_density_diffrn 1.396
_exptl_crystal_description hexagonal
_exptl_crystal_F_000 1708
_exptl_crystal_preparation 'Slow evaporation from a MeOH/DCM mixture'
_exptl_crystal_size_max 0.035
_exptl_crystal_size_mid 0.035
_exptl_crystal_size_min 0.015
_refine_diff_density_max 0.808
_refine_diff_density_min -0.849
_refine_diff_density_rms 0.287
_refine_ls_extinction_method none
_refine_ls_goodness_of_fit_ref 1.328
_refine_ls_hydrogen_treatment constr
_refine_ls_matrix_type full
_refine_ls_number_parameters 168
_refine_ls_number_reflns 2861
_refine_ls_number_restraints 9
_refine_ls_restrained_S_all 1.331
_refine_ls_R_factor_all 0.0656
_refine_ls_R_factor_gt 0.0444
_refine_ls_shift/su_max 0.001
_refine_ls_shift/su_mean 0.000
_refine_ls_structure_factor_coef Fsqd
_refine_ls_weighting_details 'w=1/[\s^2^(Fo^2^)+(0.0729P)^2^+3.6176P] where P=(Fo^2^+2Fc^2^)/3'
_refine_ls_weighting_scheme calc
_refine_ls_wR_factor_gt 0.1360
_refine_ls_wR_factor_ref 0.1601
_reflns_Friedel_coverage 0.000
_reflns_number_gt 2149
_reflns_number_total 2861
_reflns_threshold_expression 'I > 2\s(I)'
_cod_data_source_file c7dt02556d2.cif
_cod_data_source_block sandy_dy_01sept16_2nd_0ma
_cod_original_cell_volume 4211.9(8)
_cod_database_code 7044001
_shelx_shelxl_version_number 2016/6
_shelx_space_group_comment
;
The symmetry employed for this shelxl refinement is uniquely defined
by the following loop, which should always be used as a source of
symmetry information in preference to the above space-group names.
They are only intended as comments.
;
_olex2_refinement_description
;
1. Fixed Uiso
 At 1.2 times of:
  All C(H) groups, All C(H,H) groups, All C(H,H,H,H) groups
 At 1.5 times of:
  All C(H,H,H) groups
2. Restrained distances
 C13'-C12A = C11'-C10 = C11-C10
 1.5 with sigma of 0.02
3. Rigid body (RIGU) restrains
 N3
 with sigma for 1-2 distances of 0.004 and sigma for 1-3 distances of 0.004
 C13
 with sigma for 1-2 distances of 0.004 and sigma for 1-3 distances of 0.004
 C10, C11'
 with sigma for 1-2 distances of 0.004 and sigma for 1-3 distances of 0.004
 C10, C11
 with sigma for 1-2 distances of 0.004 and sigma for 1-3 distances of 0.004
 C13'
 with sigma for 1-2 distances of 0.004 and sigma for 1-3 distances of 0.004
4. Others
 Fixed Sof: H10C(0.3) H10D(0.3) H10A(0.7) H10B(0.7) C11'(0.3) H11C(0.3)
 H11B(0.3) H11A(0.3) C11(0.7) H11D(0.7) H11E(0.7) H11F(0.7) C13'(0.2) H13A(0.2)
 H13B(0.2) H13C(0.2) C13(0.8) H13D(0.8) H13E(0.8) H13F(0.8) H12D(0.2) H12C(0.2)
 H12A(0.8) H12B(0.8)
5.a Secondary CH2 refined with riding coordinates:
 C1(H1A,H1B), C2(H2A,H2B), C10(H10C,H10D), C10(H10A,H10B), C12A(H12D,H12C),
 C12A(H12A,H12B)
5.b Aromatic/amide H refined with riding coordinates:
 C3(H3), C5(H5), C6(H6), C8(H8)
5.c Idealised Me refined as rotating group:
 C11'(H11C,H11B,H11A), C11(H11D,H11E,H11F), C13'(H13A,H13B,H13C), C13(H13D,
 H13E,H13F)
;
_olex2_submission_special_instructions 'No special instructions were received'

loop_
_space_group_symop_operation_xyz
'x, y, z'
'-y, x-y, z'
'-x+y, -x, z'
'y, x, -z+1/2'
'x-y, -y, -z+1/2'
'-x, -x+y, -z+1/2'
'-x, -y, -z'
'y, -x+y, -z'
'x-y, x, -z'
'-y, -x, z-1/2'
'-x+y, y, z-1/2'
'x, x-y, z-1/2'

loop_
_atom_site_label
_atom_site_type_symbol
_atom_site_fract_x
_atom_site_fract_y
_atom_site_fract_z
_atom_site_U_iso_or_equiv
_atom_site_adp_type
_atom_site_occupancy
_atom_site_site_symmetry_order
_atom_site_calc_flag
_atom_site_refinement_flags_posn
_atom_site_refinement_flags_adp
_atom_site_refinement_flags_occupancy
_atom_site_disorder_assembly
_atom_site_disorder_group
Dy01 Dy 0.333333 0.666667 0.71513(2) 0.03579(19) Uani 1 3 d S T P . .
O002 O 0.3554(3) 0.5313(3) 0.67619(12) 0.0420(8) Uani 1 1 d . . . . .
N1 N 0.333333 0.666667 0.8025(3) 0.045(2) Uani 1 3 d S T P . .
N2 N 0.1942(4) 0.4617(4) 0.74710(14) 0.0376(9) Uani 1 1 d . . . . .
N3 N 0.3271(7) 0.2023(6) 0.5906(2) 0.075(2) Uani 1 1 d . U . . .
C1 C 0.2476(5) 0.5376(6) 0.81768(19) 0.0458(13) Uani 1 1 d . . . . .
H1A H 0.214668 0.541033 0.845793 0.055 Uiso 1 1 calc R . . . .
H1B H 0.294417 0.492524 0.820637 0.055 Uiso 1 1 calc R . . . .
C2 C 0.1403(5) 0.4677(5) 0.78742(17) 0.0447(12) Uani 1 1 d . . . . .
H2A H 0.083221 0.382687 0.798138 0.054 Uiso 1 1 calc R . . . .
H2B H 0.092758 0.511864 0.784061 0.054 Uiso 1 1 calc R . . . .
C3 C 0.1678(5) 0.3532(6) 0.7340(2) 0.0421(13) Uani 1 1 d . . . . .
H3 H 0.111646 0.284834 0.751049 0.050 Uiso 1 1 calc R . . . .
C4 C 0.2127(5) 0.3225(5) 0.69682(17) 0.0388(11) Uani 1 1 d . . . . .
C5 C 0.1646(5) 0.1961(5) 0.68744(19) 0.0464(13) Uani 1 1 d . . . . .
H5 H 0.105286 0.135536 0.706137 0.056 Uiso 1 1 calc R . . . .
C6 C 0.1995(6) 0.1565(5) 0.6524(2) 0.0501(14) Uani 1 1 d . . . . .
H6 H 0.162278 0.069758 0.646848 0.060 Uiso 1 1 calc R . . . .
C7 C 0.2891(6) 0.2421(6) 0.62488(19) 0.0498(13) Uani 1 1 d . . . . .
C8 C 0.3395(5) 0.3688(5) 0.63351(17) 0.0432(12) Uani 1 1 d . . . . .
H8 H 0.399480 0.428015 0.614636 0.052 Uiso 1 1 calc R . . . .
C9 C 0.3045(5) 0.4123(4) 0.66931(17) 0.0376(11) Uani 1 1 d . . . . .
C10 C 0.2653(11) 0.0717(8) 0.5787(3) 0.103(3) Uani 1 1 d D U . . .
H10C H 0.328775 0.059090 0.564122 0.124 Uiso 0.3 1 calc R . . A 2
H10D H 0.245889 0.024072 0.605441 0.124 Uiso 0.3 1 calc R . . A 2
H10A H 0.176324 0.034395 0.586573 0.124 Uiso 0.7 1 calc R . . B 1
H10B H 0.268612 0.067922 0.547588 0.124 Uiso 0.7 1 calc R . . B 1
C11' C 0.154(2) 0.010(3) 0.5533(11) 0.120(11) Uani 0.3 1 d D U . C 2
H11C H 0.081716 -0.005589 0.570356 0.181 Uiso 0.3 1 calc GR . . C 2
H11B H 0.143141 -0.069847 0.543163 0.181 Uiso 0.3 1 calc GR . . C 2
H11A H 0.161706 0.062523 0.529176 0.181 Uiso 0.3 1 calc GR . . C 2
C11 C 0.3090(17) -0.0078(16) 0.5956(5) 0.116(5) Uani 0.7 1 d D U . C 1
H11D H 0.393413 0.020136 0.585197 0.175 Uiso 0.7 1 calc GR . . C 1
H11E H 0.253177 -0.093886 0.586583 0.175 Uiso 0.7 1 calc GR . . C 1
H11F H 0.310105 -0.003481 0.626486 0.175 Uiso 0.7 1 calc GR . . C 1
C13' C 0.558(3) 0.388(5) 0.561(2) 0.109(16) Uiso 0.2 1 d D U . D 2
H13A H 0.591823 0.389724 0.532905 0.163 Uiso 0.2 1 calc GR . . D 2
H13B H 0.604639 0.371340 0.582270 0.163 Uiso 0.2 1 calc GR . . D 2
H13C H 0.563881 0.468666 0.566689 0.163 Uiso 0.2 1 calc GR . . D 2
C13 C 0.383(2) 0.3349(19) 0.5318(4) 0.139(6) Uani 0.8 1 d . U . D 1
H13D H 0.342355 0.272120 0.509629 0.208 Uiso 0.8 1 calc GR . . D 1
H13E H 0.453300 0.410088 0.519613 0.208 Uiso 0.8 1 calc GR . . D 1
H13F H 0.323243 0.355777 0.543987 0.208 Uiso 0.8 1 calc GR . . D 1
C12A C 0.4258(13) 0.2891(10) 0.5623(4) 0.118(4) Uani 1 1 d D . . . .
H12D H 0.385011 0.331629 0.548906 0.142 Uiso 0.2 1 calc R . . D 2
H12C H 0.424232 0.231501 0.540346 0.142 Uiso 0.2 1 calc R . . D 2
H12A H 0.490035 0.359275 0.579098 0.142 Uiso 0.8 1 calc R . . D 1
H12B H 0.465887 0.245831 0.548911 0.142 Uiso 0.8 1 calc R . . D 1

loop_
_atom_site_aniso_label
_atom_site_aniso_U_11
_atom_site_aniso_U_22
_atom_site_aniso_U_33
_atom_site_aniso_U_23
_atom_site_aniso_U_13
_atom_site_aniso_U_12
Dy01 0.0352(2) 0.0352(2) 0.0371(3) 0.000 0.000 0.01758(10)
O002 0.042(2) 0.0319(19) 0.049(2) 0.0027(16) 0.0094(16) 0.0165(17)
N1 0.049(3) 0.049(3) 0.037(4) 0.000 0.000 0.0246(17)
N2 0.036(2) 0.034(2) 0.043(2) -0.0004(19) -0.0001(19) 0.0173(19)
N3 0.101(5) 0.050(3) 0.070(4) -0.012(3) 0.022(4) 0.035(4)
C1 0.047(3) 0.050(3) 0.039(3) 0.007(3) 0.009(2) 0.023(3)
C2 0.041(3) 0.043(3) 0.046(3) 0.004(2) 0.008(2) 0.018(2)
C3 0.028(2) 0.041(3) 0.046(3) 0.001(2) 0.003(2) 0.009(2)
C4 0.035(3) 0.035(3) 0.047(3) -0.002(2) 0.000(2) 0.017(2)
C5 0.039(3) 0.032(3) 0.058(3) -0.003(2) -0.004(2) 0.010(2)
C6 0.053(3) 0.032(3) 0.064(4) -0.013(3) -0.012(3) 0.020(3)
C7 0.056(3) 0.046(3) 0.052(3) -0.007(3) 0.001(3) 0.029(3)
C8 0.046(3) 0.039(3) 0.043(3) -0.002(2) 0.003(2) 0.020(2)
C9 0.036(3) 0.030(2) 0.046(3) -0.005(2) -0.006(2) 0.015(2)
C10 0.136(9) 0.055(5) 0.102(7) -0.030(5) 0.023(6) 0.036(5)
C11' 0.113(19) 0.076(19) 0.15(3) -0.067(19) 0.017(14) 0.030(16)
C11 0.124(13) 0.105(11) 0.118(11) -0.017(9) 0.011(10) 0.056(9)
C13 0.205(19) 0.151(14) 0.082(8) 0.002(10) 0.006(10) 0.106(14)
C12A 0.171(11) 0.080(6) 0.103(7) -0.023(6) 0.037(8) 0.062(7)

loop_
_atom_type_symbol
_atom_type_description
_atom_type_scat_dispersion_real
_atom_type_scat_dispersion_imag
_atom_type_scat_source
C C 0.0033 0.0016 'International Tables Vol C Tables 4.2.6.8 and 6.1.1.4'
H H 0.0000 0.0000 'International Tables Vol C Tables 4.2.6.8 and 6.1.1.4'
Dy Dy -0.1892 4.4098 'International Tables Vol C Tables 4.2.6.8 and 6.1.1.4'
N N 0.0061 0.0033 'International Tables Vol C Tables 4.2.6.8 and 6.1.1.4'
O O 0.0106 0.0060 'International Tables Vol C Tables 4.2.6.8 and 6.1.1.4'

loop_
_geom_angle_atom_site_label_1
_geom_angle_atom_site_label_2
_geom_angle_atom_site_label_3
_geom_angle
_geom_angle_site_symmetry_1
_geom_angle_site_symmetry_3
O002 Dy01 O002 91.77(13) 3_565 2_665
O002 Dy01 O002 91.77(13) 3_565 .
O002 Dy01 O002 91.77(13) 2_665 .
O002 Dy01 N1 124.00(10) 2_665 .
O002 Dy01 N1 124.00(10) . .
O002 Dy01 N1 124.00(10) 3_565 .
O002 Dy01 N2 89.00(15) 2_665 3_565
O002 Dy01 N2 89.01(15) . 2_665
O002 Dy01 N2 74.65(14) 2_665 2_665
O002 Dy01 N2 166.42(15) 2_665 .
O002 Dy01 N2 166.42(15) 3_565 2_665
O002 Dy01 N2 166.42(15) . 3_565
O002 Dy01 N2 74.65(13) 3_565 3_565
O002 Dy01 N2 89.00(15) 3_565 .
O002 Dy01 N2 74.65(14) . .
N2 Dy01 N1 65.72(10) . .
N2 Dy01 N1 65.71(10) 3_565 .
N2 Dy01 N1 65.71(10) 2_665 .
N2 Dy01 N2 104.25(12) 3_565 2_665
N2 Dy01 N2 104.26(12) 3_565 .
N2 Dy01 N2 104.26(12) . 2_665
C9 O002 Dy01 141.4(3) . .
C1 N1 Dy01 108.8(4) 2_665 .
C1 N1 Dy01 108.8(4) . .
C1 N1 Dy01 108.8(4) 3_565 .
C1 N1 C1 110.1(4) 3_565 .
C1 N1 C1 110.1(4) . 2_665
C1 N1 C1 110.1(4) 3_565 2_665
C2 N2 Dy01 114.2(3) . .
C3 N2 Dy01 128.9(4) . .
C3 N2 C2 116.9(5) . .
C7 N3 C10 121.4(7) . .
C7 N3 C12A 122.2(7) . .
C10 N3 C12A 116.3(6) . .
N1 C1 H1A 109.4 . .
N1 C1 H1B 109.4 . .
N1 C1 C2 111.2(5) . .
H1A C1 H1B 108.0 . .
C2 C1 H1A 109.4 . .
C2 C1 H1B 109.4 . .
N2 C2 C1 106.9(4) . .
N2 C2 H2A 110.3 . .
N2 C2 H2B 110.3 . .
C1 C2 H2A 110.3 . .
C1 C2 H2B 110.3 . .
H2A C2 H2B 108.6 . .
N2 C3 H3 116.1 . .
N2 C3 C4 127.9(6) . .
C4 C3 H3 116.1 . .
C5 C4 C3 117.8(5) . .
C5 C4 C9 118.1(5) . .
C9 C4 C3 124.1(5) . .
C4 C5 H5 118.7 . .
C6 C5 C4 122.6(5) . .
C6 C5 H5 118.7 . .
C5 C6 H6 119.7 . .
C5 C6 C7 120.6(5) . .
C7 C6 H6 119.7 . .
N3 C7 C6 120.6(6) . .
N3 C7 C8 121.3(6) . .
C6 C7 C8 118.1(5) . .
C7 C8 H8 118.8 . .
C7 C8 C9 122.4(5) . .
C9 C8 H8 118.8 . .
O002 C9 C4 121.9(5) . .
O002 C9 C8 119.9(5) . .
C8 C9 C4 118.1(4) . .
N3 C10 H10C 106.2 . .
N3 C10 H10D 106.2 . .
N3 C10 H10A 107.4 . .
N3 C10 H10B 107.4 . .
H10C C10 H10D 106.3 . .
H10A C10 H10B 106.9 . .
C11' C10 N3 124.7(16) . .
C11' C10 H10C 106.2 . .
C11' C10 H10D 106.2 . .
C11 C10 N3 119.7(12) . .
C11 C10 H10A 107.4 . .
C11 C10 H10B 107.4 . .
C10 C11' H11C 109.5 . .
C10 C11' H11B 109.5 . .
C10 C11' H11A 109.5 . .
H11C C11' H11B 109.5 . .
H11C C11' H11A 109.5 . .
H11B C11' H11A 109.5 . .
C10 C11 H11D 109.5 . .
C10 C11 H11E 109.5 . .
C10 C11 H11F 109.5 . .
H11D C11 H11E 109.5 . .
H11D C11 H11F 109.5 . .
H11E C11 H11F 109.5 . .
H13A C13' H13B 109.5 . .
H13A C13' H13C 109.5 . .
H13B C13' H13C 109.5 . .
C12A C13' H13A 109.5 . .
C12A C13' H13B 109.5 . .
C12A C13' H13C 109.5 . .
H13D C13 H13E 109.5 . .
H13D C13 H13F 109.5 . .
H13E C13 H13F 109.5 . .
C12A C13 H13D 109.5 . .
C12A C13 H13E 109.5 . .
C12A C13 H13F 109.5 . .
N3 C12A C13' 143(3) . .
N3 C12A H12D 101.1 . .
N3 C12A H12C 101.1 . .
N3 C12A H12A 109.0 . .
N3 C12A H12B 109.0 . .
C13' C12A H12D 101.1 . .
C13' C12A H12C 101.1 . .
C13 C12A N3 112.8(14) . .
C13 C12A H12A 109.0 . .
C13 C12A H12B 109.0 . .
H12D C12A H12C 104.5 . .
H12A C12A H12B 107.8 . .

loop_
_geom_bond_atom_site_label_1
_geom_bond_atom_site_label_2
_geom_bond_distance
_geom_bond_site_symmetry_2
Dy01 O002 2.207(3) 3_565
Dy01 O002 2.207(3) .
Dy01 O002 2.207(3) 2_665
Dy01 N1 2.770(10) .
Dy01 N2 2.464(4) .
Dy01 N2 2.464(4) 3_565
Dy01 N2 2.464(4) 2_665
O002 C9 1.299(6) .
N1 C1 1.489(7) .
N1 C1 1.489(7) 2_665
N1 C1 1.489(7) 3_565
N2 C2 1.460(7) .
N2 C3 1.283(8) .
N3 C7 1.371(8) .
N3 C10 1.451(11) .
N3 C12A 1.463(13) .
C1 H1A 0.9900 .
C1 H1B 0.9900 .
C1 C2 1.512(8) .
C2 H2A 0.9900 .
C2 H2B 0.9900 .
C3 H3 0.9500 .
C3 C4 1.434(8) .
C4 C5 1.400(7) .
C4 C9 1.423(7) .
C5 H5 0.9500 .
C5 C6 1.369(8) .
C6 H6 0.9500 .
C6 C7 1.393(9) .
C7 C8 1.396(8) .
C8 H8 0.9500 .
C8 C9 1.414(7) .
C10 H10C 0.9900 .
C10 H10D 0.9900 .
C10 H10A 0.9900 .
C10 H10B 0.9900 .
C10 C11' 1.442(18) .
C10 C11 1.442(14) .
C11' H11C 0.9800 .
C11' H11B 0.9800 .
C11' H11A 0.9800 .
C11 H11D 0.9800 .
C11 H11E 0.9800 .
C11 H11F 0.9800 .
C13' H13A 0.9800 .
C13' H13B 0.9800 .
C13' H13C 0.9800 .
C13' C12A 1.47(2) .
C13 H13D 0.9800 .
C13 H13E 0.9800 .
C13 H13F 0.9800 .
C13 C12A 1.356(18) .
C12A H12D 0.9900 .
C12A H12C 0.9900 .
C12A H12A 0.9900 .
C12A H12B 0.9900 .

loop_
_smtbx_masks_void_nr
_smtbx_masks_void_average_x
_smtbx_masks_void_average_y
_smtbx_masks_void_average_z
_smtbx_masks_void_volume
_smtbx_masks_void_count_electrons
1 0.333 0.667 0.561 96.4 49.1
2 0.333 0.667 0.061 96.4 49.1
3 0.667 0.333 0.939 96.4 48.7
4 0.667 0.333 0.439 96.4 48.6
